data_7228857
loop_
_publ_author_name
'Emerson, Adrian'
'Hawes, Chris Samuel'
'Knowles, Gregory P.'
'Chaffee, Alan L.'
'Batten, Stuart R.'
'Turner, David Roger'

_publ_section_title
;
 Coordination polymers from a flexible alkyldiamine-derived ligand
;
_journal_name_full CrystEngComm
_journal_paper_doi 10.1039/C7CE01133D
_journal_year 2017
_chemical_formula_moiety 'C70 H68 Cu4 N4 O20'
_chemical_formula_sum 'C70 H68 Cu4 N4 O20'
_chemical_formula_weight 1539.44
_chemical_name_common 1Cu
_space_group_crystal_system orthorhombic
_space_group_IT_number 52
_space_group_name_Hall '-P 2a 2bc'
_space_group_name_H-M_alt 'P n n a'
_symmetry_space_group_name_Hall '-P 2a 2bc'
_symmetry_space_group_name_H-M 'P n n a'
_atom_sites_solution_hydrogens mixed
_atom_sites_solution_primary dual
_audit_creation_date 2017-06-15
_audit_creation_method
;
Olex2 1.2
(compiled 2017.03.28 svn.r3405 for OlexSys, GUI svn.r5337)
;
_audit_update_record
;
2017-06-16 deposited with the CCDC.
2017-08-04 downloaded from the CCDC.
;
_cell_angle_alpha 90
_cell_angle_beta 90
_cell_angle_gamma 90
_cell_formula_units_Z 8
_cell_length_a 30.230(6)
_cell_length_b 27.415(5)
_cell_length_c 26.578(5)
_cell_measurement_reflns_used 176092
_cell_measurement_temperature 100
_cell_measurement_theta_max 26.372
_cell_measurement_theta_min 1.020
_cell_volume 22027(7)
_computing_cell_refinement 'XDS (Kabsch, 1993)'
_computing_data_collection 'BluIce (McPhillips, 2002)'
_computing_data_reduction 'XDS (Kabsch, 1993)'
_computing_molecular_graphics 'Olex2 (Dolomanov et al., 2009)'
_computing_publication_material 'Olex2 (Dolomanov et al., 2009)'
_computing_structure_refinement 'ShelXL (Sheldrick, 2015)'
_computing_structure_solution 'ShelXT (Sheldrick, 2015)'
_diffrn_ambient_temperature 100.0
_diffrn_measured_fraction_theta_full 0.978
_diffrn_measured_fraction_theta_max 0.978
_diffrn_measurement_device_type 'ADSC Quantum 210r'
_diffrn_measurement_method 'Phi Scan'
_diffrn_radiation_monochromator 'Silicon Double Crystal'
_diffrn_radiation_type Synchrotron
_diffrn_radiation_wavelength 0.7108
_diffrn_reflns_av_R_equivalents 0.1471
_diffrn_reflns_av_unetI/netI 0.0742
_diffrn_reflns_Laue_measured_fraction_full 0.978
_diffrn_reflns_Laue_measured_fraction_max 0.978
_diffrn_reflns_limit_h_max 33
_diffrn_reflns_limit_h_min -33
_diffrn_reflns_limit_k_max 29
_diffrn_reflns_limit_k_min -29
_diffrn_reflns_limit_l_max 29
_diffrn_reflns_limit_l_min -29
_diffrn_reflns_number 125449
_diffrn_reflns_point_group_measured_fraction_full 0.978
_diffrn_reflns_point_group_measured_fraction_max 0.978
_diffrn_reflns_theta_full 23.258
_diffrn_reflns_theta_max 23.258
_diffrn_reflns_theta_min 1.020
_diffrn_source 'Australian Synchrotron'
_exptl_absorpt_coefficient_mu 0.810
_exptl_absorpt_correction_T_max 0.7463
_exptl_absorpt_correction_T_min 0.5174
_exptl_absorpt_correction_type multi-scan
_exptl_absorpt_process_details SADABS
_exptl_crystal_colour 'clear dark blue'
_exptl_crystal_colour_lustre clear
_exptl_crystal_colour_modifier dark
_exptl_crystal_colour_primary blue
_exptl_crystal_density_diffrn 0.928
_exptl_crystal_density_method 'not measured'
_exptl_crystal_description cube
_exptl_crystal_F_000 6336
_exptl_crystal_size_max 0.08
_exptl_crystal_size_mid 0.08
_exptl_crystal_size_min 0.08
_platon_squeeze_details '(replace by semicolon in column 1 when used as .sqf)'
_refine_diff_density_max 1.381
_refine_diff_density_min -0.788
_refine_diff_density_rms 0.101
_refine_ls_extinction_method none
_refine_ls_goodness_of_fit_ref 1.112
_refine_ls_hydrogen_treatment constr
_refine_ls_matrix_type full
_refine_ls_number_parameters 887
_refine_ls_number_reflns 15498
_refine_ls_number_restraints 6
_refine_ls_restrained_S_all 1.112
_refine_ls_R_factor_all 0.1758
_refine_ls_R_factor_gt 0.1137
_refine_ls_shift/su_max 0.001
_refine_ls_shift/su_mean 0.000
_refine_ls_structure_factor_coef Fsqd
_refine_ls_weighting_details 'w=1/[\s^2^(Fo^2^)+(0.2000P)^2^] where P=(Fo^2^+2Fc^2^)/3'
_refine_ls_weighting_scheme calc
_refine_ls_wR_factor_gt 0.3257
_refine_ls_wR_factor_ref 0.3668
_reflns_Friedel_coverage 0.000
_reflns_number_gt 7337
_reflns_number_total 15498
_reflns_threshold_expression 'I > 2\s(I)'
_cod_data_source_file c7ce01133d2.cif
_cod_data_source_block 1cu
_cod_database_code 7228857
_shelx_shelxl_version_number 2014/7
_shelx_space_group_comment
;
The symmetry employed for this shelxl refinement is uniquely defined
by the following loop, which should always be used as a source of
symmetry information in preference to the above space-group names.
They are only intended as comments.
;
_olex2_refinement_description
;
1. Fixed Uiso
 At 1.2 times of:
  All C(H) groups, All C(H,H) groups
 At 1.5 times of:
  All O(H,H) groups
2. Restrained distances
 C48-C47
 1.55 with sigma of 0.002
 C67-C70
 1.49 with sigma of 0.02
 C59-C62
 1.49 with sigma of 0.02
 C8-C11
 1.49 with sigma of 0.02
 C19-C16
 1.49 with sigma of 0.02
 C35-C32
 1.49 with sigma of 0.02
3.a Rotating group:
 O18(H18A,H18B), O19(H19A,H19B), O17(H17A,H17B), O20(H20A,H20B)
3.b Secondary CH2 refined with riding coordinates:
 C28(H28A,H28B), C55(H55A,H55B), C4(H4A,H4B), C2(H2A,H2B), C3(H3A,H3B),
 C12(H12A,H12B), C1(H1A,H1B), C47(H47A,H47B), C36(H36A,H36B), C37(H37A,H37B),
 C63(H63A,H63B), C39(H39A,H39B), C20(H20C,H20D), C38(H38A,H38B)
3.c Aromatic/amide H refined with riding coordinates:
 C44(H44), C18(H18), C25(H25), C31(H31), C68(H68), C52(H52), C69(H69),
 C26(H26), C58(H58), C42(H42), C9(H9), C33(H33), C53(H53), C50(H50), C10(H10),
 C45(H45), C17(H17), C34(H34), C57(H57), C22(H22), C23(H23), C49(H49), C30(H30),
  C15(H15), C41(H41), C6(H6), C66(H66), C60(H60), C14(H14), C7(H7), C61(H61),
 C65(H65)
;
_olex2_submission_special_instructions 'No special instructions were received'

loop_
_space_group_symop_operation_xyz
'x, y, z'
'-x+1/2, -y, z'
'x, -y+1/2, -z+1/2'
'-x+1/2, y+1/2, -z+1/2'
'-x, -y, -z'
'x-1/2, y, -z'
'-x, y-1/2, z-1/2'
'x-1/2, -y-1/2, z-1/2'

loop_
_atom_site_label
_atom_site_type_symbol
_atom_site_fract_x
_atom_site_fract_y
_atom_site_fract_z
_atom_site_U_iso_or_equiv
_atom_site_adp_type
_atom_site_occupancy
_atom_site_site_symmetry_order
_atom_site_calc_flag
_atom_site_refinement_flags_posn
Cu2 Cu 0.66466(4) -0.01585(4) 0.23520(4) 0.0730(4) Uani 1 1 d .
Cu1 Cu 0.59432(4) 0.03116(4) 0.26759(4) 0.0750(4) Uani 1 1 d .
Cu3 Cu 0.58370(5) 0.01741(5) 0.73943(5) 0.0872(5) Uani 1 1 d .
Cu4 Cu 0.65448(5) -0.02846(5) 0.77247(5) 0.0928(5) Uani 1 1 d .
O10 O 0.6945(2) 0.0241(2) 0.2857(3) 0.0845(19) Uani 1 1 d .
O13 O 0.6136(2) 0.4199(2) 0.2811(3) 0.086(2) Uani 1 1 d .
O18 O 0.7242(2) -0.0530(3) 0.2140(3) 0.099(2) Uani 1 1 d .
H18A H 0.7271 -0.0529 0.1815 0.149 Uiso 1 1 d GR
H18B H 0.7236 -0.0832 0.2241 0.149 Uiso 1 1 d GR
O5 O 0.5666(2) -0.4933(2) 0.2863(3) 0.088(2) Uani 1 1 d .
O2 O 0.6477(2) -0.0626(3) 0.2875(3) 0.090(2) Uani 1 1 d .
O1 O 0.5846(3) -0.0246(3) 0.3129(3) 0.106(3) Uani 1 1 d .
O4 O 0.6386(3) -0.0785(3) 0.7210(3) 0.095(2) Uani 1 1 d .
O6 O 0.6258(2) -0.4505(2) 0.3124(2) 0.0801(18) Uani 1 1 d .
O12 O 0.6856(2) 0.0102(3) 0.7239(3) 0.102(2) Uani 1 1 d .
O7 O 0.5530(3) -0.4746(3) 0.7124(3) 0.101(2) Uani 1 1 d .
O14 O 0.6693(2) 0.4597(3) 0.3133(3) 0.097(2) Uani 1 1 d .
O3 O 0.5811(3) -0.0350(3) 0.6913(3) 0.111(3) Uani 1 1 d .
O19 O 0.5224(3) 0.0481(3) 0.7097(3) 0.118(3) Uani 1 1 d .
H19A H 0.5034 0.0644 0.7267 0.177 Uiso 1 1 d GR
H19B H 0.5135 0.0456 0.6794 0.177 Uiso 1 1 d GR
O9 O 0.6348(2) 0.0590(3) 0.3190(2) 0.086(2) Uani 1 1 d .
O17 O 0.5321(2) 0.0650(3) 0.2871(3) 0.113(3) Uani 1 1 d .
H17A H 0.5244 0.0983 0.2819 0.170 Uiso 1 1 d GR
H17B H 0.5074 0.0495 0.3024 0.170 Uiso 1 1 d GR
O11 O 0.6260(3) 0.0507(3) 0.6949(3) 0.103(2) Uani 1 1 d .
O16 O 0.5967(3) 0.4343(3) 0.7091(3) 0.104(2) Uani 1 1 d .
O8 O 0.6140(3) -0.4411(3) 0.6805(3) 0.101(2) Uani 1 1 d .
O15 O 0.6572(3) 0.4716(3) 0.6817(3) 0.116(3) Uani 1 1 d .
O20 O 0.7160(3) -0.0604(4) 0.8000(4) 0.162(4) Uani 1 1 d .
H20A H 0.7245 -0.0603 0.8309 0.243 Uiso 1 1 d GR
H20B H 0.7355 -0.0751 0.7818 0.243 Uiso 1 1 d GR
N2 N 0.4859(3) -0.3358(3) 0.4914(3) 0.088(3) Uani 1 1 d .
N3 N 0.7647(3) 0.1556(4) 0.5141(4) 0.095(3) Uani 1 1 d .
C54 C 0.6666(4) 0.0400(4) 0.6963(4) 0.086(3) Uani 1 1 d .
C43 C 0.7020(3) 0.0692(4) 0.3610(4) 0.077(3) Uani 1 1 d .
N4 N 0.6873(3) 0.2830(3) 0.5050(3) 0.090(3) Uani 1 1 d .
N1 N 0.5570(3) -0.2058(3) 0.4978(3) 0.087(3) Uani 1 1 d .
C51 C 0.6954(4) 0.0693(4) 0.6635(4) 0.084(3) Uani 1 1 d .
C59 C 0.6503(4) 0.3864(4) 0.3515(4) 0.087(3) Uani 1 1 d D
C44 C 0.7482(3) 0.0633(4) 0.3621(4) 0.079(3) Uani 1 1 d .
H44 H 0.7633 0.0495 0.3341 0.095 Uiso 1 1 calc R
C32 C 0.5453(4) -0.4190(4) 0.6444(4) 0.091(3) Uani 1 1 d D
C18 C 0.6102(5) -0.1896(5) 0.6207(5) 0.109(4) Uani 1 1 d .
H18 H 0.6278 -0.2183 0.6196 0.131 Uiso 1 1 calc R
C25 C 0.5123(3) -0.4447(4) 0.3504(4) 0.082(3) Uani 1 1 d .
H25 H 0.4997 -0.4630 0.3236 0.099 Uiso 1 1 calc R
C31 C 0.4983(4) -0.4218(4) 0.6444(4) 0.082(3) Uani 1 1 d .
H31 H 0.4840 -0.4422 0.6682 0.098 Uiso 1 1 calc R
C8 C 0.6071(4) -0.0970(4) 0.3534(4) 0.086(3) Uani 1 1 d D
C68 C 0.6164(4) 0.3515(4) 0.6515(5) 0.098(3) Uani 1 1 d .
H68 H 0.5928 0.3497 0.6750 0.118 Uiso 1 1 calc R
C52 C 0.7411(4) 0.0674(4) 0.6643(4) 0.088(3) Uani 1 1 d .
H52 H 0.7546 0.0463 0.6881 0.105 Uiso 1 1 calc R
C69 C 0.6260(4) 0.3100(5) 0.6219(4) 0.102(4) Uani 1 1 d .
H69 H 0.6101 0.2804 0.6264 0.122 Uiso 1 1 calc R
C26 C 0.4844(4) -0.4258(4) 0.3874(5) 0.106(4) Uani 1 1 d .
H26 H 0.4533 -0.4304 0.3859 0.127 Uiso 1 1 calc R
C58 C 0.6271(4) 0.3445(4) 0.3490(4) 0.092(3) Uani 1 1 d .
H58 H 0.6095 0.3373 0.3203 0.110 Uiso 1 1 calc R
C46 C 0.6760(3) 0.0491(4) 0.3183(4) 0.072(3) Uani 1 1 d .
C70 C 0.6303(5) 0.4374(4) 0.6825(4) 0.095(3) Uani 1 1 d D
C19 C 0.6062(4) -0.0716(4) 0.6919(4) 0.083(3) Uani 1 1 d D
C24 C 0.5565(3) -0.4379(4) 0.3515(4) 0.078(3) Uani 1 1 d .
C11 C 0.6123(4) -0.0580(5) 0.3143(4) 0.095(4) Uani 1 1 d D
C42 C 0.6819(4) 0.0939(4) 0.3983(5) 0.110(4) Uani 1 1 d .
H42 H 0.6519 0.1033 0.3944 0.132 Uiso 1 1 calc R
C9 C 0.6328(4) -0.1372(4) 0.3556(4) 0.091(3) Uani 1 1 d .
H9 H 0.6543 -0.1421 0.3300 0.110 Uiso 1 1 calc R
C33 C 0.5649(4) -0.3870(4) 0.6122(4) 0.098(4) Uani 1 1 d .
H33 H 0.5961 -0.3831 0.6129 0.118 Uiso 1 1 calc R
C53 C 0.7670(4) 0.0923(4) 0.6351(5) 0.089(3) Uani 1 1 d .
H53 H 0.7980 0.0878 0.6380 0.107 Uiso 1 1 calc R
C50 C 0.6781(4) 0.1031(5) 0.6291(5) 0.112(4) Uani 1 1 d .
H50 H 0.6472 0.1092 0.6286 0.134 Uiso 1 1 calc R
C35 C 0.5732(4) -0.4476(4) 0.6816(4) 0.096(4) Uani 1 1 d D
C10 C 0.6292(3) -0.1712(4) 0.3930(4) 0.099(4) Uani 1 1 d .
H10 H 0.6471 -0.1997 0.3928 0.118 Uiso 1 1 calc R
C13 C 0.5737(5) -0.1842(5) 0.5863(4) 0.107(4) Uani 1 1 d .
C27 C 0.5853(4) -0.4620(4) 0.3150(4) 0.083(3) Uani 1 1 d .
C62 C 0.6447(4) 0.4268(4) 0.3126(4) 0.087(3) Uani 1 1 d D
C45 C 0.7707(3) 0.0774(4) 0.4031(4) 0.094(3) Uani 1 1 d .
H45 H 0.8016 0.0715 0.4038 0.113 Uiso 1 1 calc R
C17 C 0.6200(4) -0.1538(4) 0.6550(4) 0.089(3) Uani 1 1 d .
H17 H 0.6433 -0.1583 0.6786 0.107 Uiso 1 1 calc R
C28 C 0.4671(4) -0.3322(4) 0.5422(4) 0.102(4) Uani 1 1 d .
H28A H 0.4359 -0.3434 0.5419 0.123 Uiso 1 1 calc R
H28B H 0.4676 -0.2979 0.5537 0.123 Uiso 1 1 calc R
C34 C 0.5398(4) -0.3596(4) 0.5777(5) 0.104(4) Uani 1 1 d .
H34 H 0.5540 -0.3382 0.5547 0.125 Uiso 1 1 calc R
C16 C 0.5963(4) -0.1124(4) 0.6551(4) 0.086(3) Uani 1 1 d D
C57 C 0.6292(5) 0.3116(4) 0.3893(4) 0.104(4) Uani 1 1 d .
H57 H 0.6140 0.2815 0.3858 0.125 Uiso 1 1 calc R
C67 C 0.6401(4) 0.3949(5) 0.6475(4) 0.099(3) Uani 1 1 d D
C22 C 0.5481(4) -0.3876(5) 0.4265(5) 0.127(5) Uani 1 1 d .
H22 H 0.5598 -0.3656 0.4506 0.152 Uiso 1 1 calc R
C29 C 0.4944(4) -0.3639(4) 0.5778(4) 0.091(3) Uani 1 1 d .
C21 C 0.5038(4) -0.3998(4) 0.4265(4) 0.105(4) Uani 1 1 d .
C23 C 0.5752(4) -0.4090(5) 0.3893(4) 0.114(4) Uani 1 1 d .
H23 H 0.6062 -0.4038 0.3900 0.137 Uiso 1 1 calc R
C5 C 0.5988(4) -0.1631(4) 0.4314(4) 0.093(3) Uani 1 1 d .
C49 C 0.7050(4) 0.1277(4) 0.5960(5) 0.109(4) Uani 1 1 d .
H49 H 0.6919 0.1466 0.5700 0.130 Uiso 1 1 calc R
C55 C 0.6455(5) 0.2941(5) 0.4835(6) 0.137(5) Uani 1 1 d .
H55A H 0.6289 0.3159 0.5065 0.165 Uiso 1 1 calc R
H55B H 0.6282 0.2637 0.4794 0.165 Uiso 1 1 calc R
C4 C 0.5989(4) -0.1944(4) 0.4776(5) 0.102(4) Uani 1 1 d .
H4A H 0.6143 -0.2253 0.4696 0.122 Uiso 1 1 calc R
H4B H 0.6164 -0.1777 0.5039 0.122 Uiso 1 1 calc R
C2 C 0.4862(4) -0.2462(4) 0.4760(5) 0.105(4) Uani 1 1 d .
H2A H 0.4711 -0.2197 0.4574 0.126 Uiso 1 1 calc R
H2B H 0.4798 -0.2420 0.5123 0.126 Uiso 1 1 calc R
C64 C 0.6603(6) 0.3139(6) 0.5852(6) 0.156(7) Uani 1 1 d .
C3 C 0.4686(4) -0.2970(5) 0.4577(5) 0.124(5) Uani 1 1 d .
H3A H 0.4359 -0.2972 0.4582 0.149 Uiso 1 1 calc R
H3B H 0.4785 -0.3031 0.4227 0.149 Uiso 1 1 calc R
C12 C 0.5610(5) -0.2271(4) 0.5497(5) 0.127(5) Uani 1 1 d .
H12A H 0.5841 -0.2527 0.5503 0.152 Uiso 1 1 calc R
H12B H 0.5325 -0.2420 0.5601 0.152 Uiso 1 1 calc R
C30 C 0.4735(4) -0.3959(4) 0.6111(5) 0.098(3) Uani 1 1 d .
H30 H 0.4422 -0.3996 0.6104 0.118 Uiso 1 1 calc R
C56 C 0.6507(4) 0.3194(5) 0.4316(5) 0.107(4) Uani 1 1 d .
C1 C 0.5358(4) -0.2434(4) 0.4670(5) 0.097(3) Uani 1 1 d .
H1A H 0.5493 -0.2754 0.4747 0.116 Uiso 1 1 calc R
H1B H 0.5413 -0.2362 0.4310 0.116 Uiso 1 1 calc R
C48 C 0.7513(4) 0.1254(4) 0.5995(4) 0.100(3) Uani 1 1 d D
C40 C 0.7518(4) 0.1001(6) 0.4448(5) 0.127(5) Uani 1 1 d .
C15 C 0.5615(5) -0.1042(5) 0.6215(5) 0.114(4) Uani 1 1 d .
H15 H 0.5446 -0.0750 0.6227 0.136 Uiso 1 1 calc R
C41 C 0.7049(4) 0.1063(5) 0.4441(6) 0.138(5) Uani 1 1 d .
H41 H 0.6894 0.1182 0.4727 0.165 Uiso 1 1 calc R
C47 C 0.7803(4) 0.1599(5) 0.5671(4) 0.137(5) Uani 1 1 d D
H47A H 0.7773 0.1940 0.5790 0.165 Uiso 1 1 calc R
H47B H 0.8118 0.1504 0.5696 0.165 Uiso 1 1 calc R
C6 C 0.5701(4) -0.1232(5) 0.4296(5) 0.126(5) Uani 1 1 d .
H6 H 0.5484 -0.1184 0.4549 0.151 Uiso 1 1 calc R
C36 C 0.7809(4) 0.1930(6) 0.4792(7) 0.162(7) Uani 1 1 d .
H36A H 0.7719 0.1850 0.4443 0.194 Uiso 1 1 calc R
H36B H 0.8136 0.1949 0.4805 0.194 Uiso 1 1 calc R
C66 C 0.6765(5) 0.3967(5) 0.6155(5) 0.124(5) Uani 1 1 d .
H66 H 0.6956 0.4243 0.6162 0.148 Uiso 1 1 calc R
C37 C 0.7596(4) 0.2439(5) 0.4961(6) 0.131(5) Uani 1 1 d .
H37A H 0.7619 0.2477 0.5331 0.157 Uiso 1 1 calc R
H37B H 0.7755 0.2713 0.4800 0.157 Uiso 1 1 calc R
C63 C 0.6774(5) 0.2680(5) 0.5576(5) 0.131(5) Uani 1 1 d .
H63A H 0.7044 0.2554 0.5741 0.157 Uiso 1 1 calc R
H63B H 0.6546 0.2420 0.5579 0.157 Uiso 1 1 calc R
C39 C 0.7776(5) 0.1104(6) 0.4934(5) 0.147(6) Uani 1 1 d .
H39A H 0.7720 0.0841 0.5180 0.177 Uiso 1 1 calc R
H39B H 0.8097 0.1110 0.4860 0.177 Uiso 1 1 calc R
C20 C 0.4749(5) -0.3860(5) 0.4737(6) 0.138(5) Uani 1 1 d .
H20C H 0.4432 -0.3877 0.4648 0.165 Uiso 1 1 calc R
H20D H 0.4805 -0.4096 0.5011 0.165 Uiso 1 1 calc R
C60 C 0.6784(5) 0.3941(5) 0.3909(5) 0.132(5) Uani 1 1 d .
H60 H 0.6972 0.4219 0.3915 0.159 Uiso 1 1 calc R
C14 C 0.5529(5) -0.1396(6) 0.5873(6) 0.138(6) Uani 1 1 d .
H14 H 0.5311 -0.1331 0.5624 0.165 Uiso 1 1 calc R
C7 C 0.5743(4) -0.0898(5) 0.3886(5) 0.118(4) Uani 1 1 d .
H7 H 0.5547 -0.0629 0.3857 0.141 Uiso 1 1 calc R
C61 C 0.6789(5) 0.3606(5) 0.4301(5) 0.141(6) Uani 1 1 d .
H61 H 0.6990 0.3656 0.4571 0.170 Uiso 1 1 calc R
C38 C 0.7100(4) 0.2440(5) 0.4797(6) 0.124(5) Uani 1 1 d .
H38A H 0.7078 0.2484 0.4428 0.149 Uiso 1 1 calc R
H38B H 0.6961 0.2124 0.4885 0.149 Uiso 1 1 calc R
C65 C 0.6850(6) 0.3591(6) 0.5829(6) 0.159(6) Uani 1 1 d .
H65 H 0.7075 0.3628 0.5583 0.190 Uiso 1 1 calc R

loop_
_atom_site_aniso_label
_atom_site_aniso_U_11
_atom_site_aniso_U_22
_atom_site_aniso_U_33
_atom_site_aniso_U_23
_atom_site_aniso_U_13
_atom_site_aniso_U_12
Cu2 0.0606(7) 0.0919(9) 0.0664(8) 0.0114(6) 0.0037(5) 0.0175(6)
Cu1 0.0662(8) 0.0908(9) 0.0679(8) 0.0103(6) 0.0041(6) 0.0205(6)
Cu3 0.0948(10) 0.0992(10) 0.0676(8) -0.0005(7) 0.0011(7) 0.0355(7)
Cu4 0.1024(11) 0.1046(10) 0.0715(8) -0.0036(7) -0.0050(7) 0.0406(8)
O10 0.077(5) 0.096(5) 0.081(5) -0.008(4) -0.001(4) 0.024(4)
O13 0.098(5) 0.095(5) 0.066(4) 0.020(4) 0.006(4) -0.018(4)
O18 0.076(5) 0.128(6) 0.093(5) -0.003(4) 0.004(4) 0.024(4)
O5 0.083(5) 0.095(5) 0.087(5) -0.016(4) 0.012(4) -0.033(4)
O2 0.085(5) 0.104(5) 0.081(5) 0.008(4) 0.001(4) 0.011(4)
O1 0.091(6) 0.106(6) 0.121(7) 0.010(5) 0.016(5) 0.019(4)
O4 0.112(6) 0.097(5) 0.075(5) 0.005(4) -0.013(4) 0.021(4)
O6 0.067(4) 0.109(5) 0.064(4) -0.014(3) 0.000(3) -0.024(4)
O12 0.086(5) 0.107(5) 0.113(6) 0.007(5) -0.012(5) 0.042(4)
O7 0.119(6) 0.095(5) 0.087(5) 0.014(4) -0.019(5) -0.039(4)
O14 0.091(5) 0.109(5) 0.090(5) 0.041(4) -0.025(4) -0.023(4)
O3 0.137(7) 0.110(6) 0.086(5) -0.009(4) -0.027(5) 0.033(5)
O19 0.100(6) 0.138(7) 0.117(6) 0.019(6) 0.003(5) 0.029(5)
O9 0.074(5) 0.120(5) 0.065(4) -0.003(4) 0.007(3) 0.033(4)
O17 0.089(5) 0.127(6) 0.124(7) -0.005(6) 0.018(5) 0.041(5)
O11 0.091(6) 0.128(6) 0.091(5) 0.027(4) 0.001(5) 0.024(5)
O16 0.113(6) 0.112(6) 0.088(5) -0.017(4) 0.014(5) -0.026(5)
O8 0.107(6) 0.125(6) 0.072(5) 0.031(4) -0.010(4) -0.032(5)
O15 0.118(7) 0.128(7) 0.103(6) -0.020(5) 0.014(5) -0.035(5)
O20 0.174(10) 0.192(9) 0.121(8) -0.020(8) -0.037(8) 0.093(8)
N2 0.083(7) 0.094(6) 0.087(6) -0.001(5) 0.011(5) -0.021(5)
N3 0.058(5) 0.142(8) 0.084(6) -0.002(6) 0.014(5) 0.014(5)
C54 0.077(8) 0.102(8) 0.079(8) -0.012(6) 0.009(6) 0.007(7)
C43 0.070(7) 0.095(7) 0.064(6) -0.003(5) 0.001(5) 0.004(5)
N4 0.089(7) 0.108(7) 0.073(6) 0.014(5) -0.001(5) 0.011(5)
N1 0.104(8) 0.097(6) 0.062(5) 0.019(4) 0.004(5) -0.037(5)
C51 0.075(7) 0.082(7) 0.094(8) -0.015(6) -0.014(6) 0.034(6)
C59 0.097(8) 0.091(8) 0.073(7) 0.009(6) 0.006(6) -0.005(6)
C44 0.069(6) 0.108(8) 0.060(6) -0.013(6) 0.008(5) 0.006(6)
C32 0.123(10) 0.083(7) 0.066(7) 0.019(6) -0.020(6) -0.038(7)
C18 0.132(11) 0.108(9) 0.088(9) 0.047(8) 0.001(8) -0.006(8)
C25 0.079(8) 0.099(7) 0.069(7) -0.010(5) -0.002(6) -0.021(6)
C31 0.084(8) 0.089(7) 0.072(7) -0.001(5) 0.011(6) -0.025(6)
C8 0.072(7) 0.116(9) 0.069(7) 0.009(6) 0.001(6) -0.001(6)
C68 0.080(8) 0.111(9) 0.104(9) 0.006(7) -0.002(6) -0.016(7)
C52 0.089(9) 0.080(7) 0.093(8) 0.000(6) -0.024(7) 0.011(6)
C69 0.105(9) 0.123(10) 0.078(8) -0.024(7) -0.002(7) -0.020(7)
C26 0.081(8) 0.133(10) 0.104(9) -0.033(8) -0.014(7) -0.020(7)
C58 0.118(9) 0.088(8) 0.070(7) -0.006(6) 0.009(6) -0.015(7)
C46 0.071(7) 0.087(7) 0.058(6) 0.006(5) 0.008(5) 0.013(5)
C70 0.108(10) 0.089(8) 0.088(9) 0.001(7) -0.007(8) -0.016(7)
C19 0.105(9) 0.084(7) 0.061(7) -0.012(6) 0.006(6) 0.014(6)
C24 0.073(7) 0.087(7) 0.073(7) 0.004(5) 0.004(5) -0.011(5)
C11 0.085(9) 0.141(11) 0.060(7) 0.020(7) -0.005(6) -0.026(8)
C42 0.073(7) 0.155(11) 0.103(9) -0.059(8) -0.014(7) 0.028(7)
C9 0.100(9) 0.115(9) 0.059(6) 0.019(6) 0.005(6) 0.011(7)
C33 0.103(9) 0.104(8) 0.087(8) 0.015(7) 0.004(7) -0.040(7)
C53 0.074(7) 0.087(7) 0.106(9) 0.000(7) -0.015(7) 0.016(6)
C50 0.076(8) 0.146(11) 0.114(10) 0.022(9) 0.007(7) 0.016(8)
C35 0.120(10) 0.089(8) 0.079(8) -0.019(6) 0.014(7) -0.057(8)
C10 0.069(7) 0.135(9) 0.092(8) 0.041(8) -0.003(6) 0.001(6)
C13 0.128(11) 0.129(11) 0.063(7) 0.003(7) 0.010(7) -0.016(9)
C27 0.095(9) 0.100(8) 0.054(6) 0.002(5) 0.006(6) -0.023(7)
C62 0.081(8) 0.111(9) 0.070(7) 0.008(6) -0.012(6) -0.017(7)
C45 0.067(7) 0.122(9) 0.093(8) -0.037(7) 0.004(6) 0.020(6)
C17 0.108(9) 0.094(8) 0.064(7) 0.010(6) -0.003(6) -0.004(7)
C28 0.124(10) 0.110(8) 0.073(7) 0.000(7) 0.024(7) 0.005(7)
C34 0.100(9) 0.116(9) 0.097(9) 0.027(7) -0.007(7) -0.025(7)
C16 0.080(7) 0.098(8) 0.079(7) -0.005(6) 0.005(6) 0.009(6)
C57 0.155(12) 0.101(8) 0.056(7) 0.021(6) 0.006(7) -0.018(7)
C67 0.099(9) 0.122(10) 0.075(8) -0.007(7) -0.003(7) 0.002(8)
C22 0.056(7) 0.204(13) 0.120(11) -0.056(10) -0.012(7) -0.030(8)
C29 0.093(9) 0.108(8) 0.072(7) -0.001(6) 0.006(6) -0.001(7)
C21 0.083(8) 0.141(10) 0.090(8) -0.027(7) 0.014(7) -0.027(7)
C23 0.087(8) 0.172(11) 0.084(8) -0.062(8) 0.007(7) -0.030(8)
C5 0.085(8) 0.113(9) 0.080(8) 0.013(7) -0.008(6) -0.013(7)
C49 0.078(8) 0.137(10) 0.110(10) 0.048(8) -0.010(7) 0.007(7)
C55 0.112(12) 0.146(12) 0.153(13) 0.074(10) 0.007(10) -0.003(9)
C4 0.114(10) 0.091(8) 0.099(9) 0.025(7) 0.001(8) -0.024(7)
C2 0.081(8) 0.080(8) 0.156(11) 0.017(7) 0.015(8) -0.011(6)
C64 0.187(16) 0.124(12) 0.158(15) -0.054(10) 0.049(13) -0.071(11)
C3 0.073(8) 0.189(14) 0.111(10) 0.065(10) 0.006(7) -0.007(8)
C12 0.155(13) 0.105(9) 0.121(11) 0.046(8) 0.014(9) -0.032(8)
C30 0.080(8) 0.115(9) 0.100(9) 0.031(7) 0.012(7) -0.011(7)
C56 0.097(9) 0.122(10) 0.103(10) 0.019(8) 0.006(8) 0.004(7)
C1 0.092(8) 0.089(8) 0.109(9) 0.013(7) 0.014(7) -0.016(6)
C48 0.085(8) 0.125(10) 0.091(8) 0.001(7) 0.006(7) -0.009(7)
C40 0.077(8) 0.202(14) 0.100(9) -0.036(10) -0.018(7) 0.040(9)
C15 0.137(12) 0.097(9) 0.106(10) -0.020(8) -0.010(9) 0.015(8)
C41 0.082(9) 0.201(14) 0.130(12) -0.049(11) 0.009(8) 0.022(9)
C47 0.067(8) 0.241(16) 0.104(10) -0.044(11) 0.001(7) 0.002(9)
C6 0.100(9) 0.139(11) 0.138(12) 0.042(10) 0.049(9) 0.020(8)
C36 0.053(8) 0.226(18) 0.206(17) 0.082(15) 0.044(9) 0.031(10)
C66 0.141(12) 0.112(10) 0.118(11) -0.018(8) 0.035(10) -0.028(9)
C37 0.074(9) 0.150(12) 0.169(14) 0.031(10) -0.017(8) -0.021(9)
C63 0.166(14) 0.120(10) 0.105(10) 0.012(8) 0.006(9) -0.004(9)
C39 0.113(12) 0.183(14) 0.146(14) -0.058(11) -0.029(9) 0.065(11)
C20 0.106(10) 0.132(11) 0.175(14) -0.058(10) 0.013(10) -0.033(8)
C60 0.155(13) 0.160(12) 0.083(8) 0.043(8) -0.059(9) -0.057(10)
C14 0.156(14) 0.131(12) 0.126(12) -0.002(10) -0.038(10) 0.056(10)
C7 0.120(11) 0.113(9) 0.119(11) 0.047(8) 0.027(9) 0.000(8)
C61 0.120(11) 0.183(13) 0.121(11) 0.088(11) -0.041(9) -0.036(10)
C38 0.080(9) 0.128(11) 0.165(13) -0.028(10) 0.001(9) -0.001(8)
C65 0.167(16) 0.148(13) 0.161(15) -0.030(12) 0.075(12) -0.004(11)

loop_
_atom_type_symbol
_atom_type_description
_atom_type_scat_dispersion_real
_atom_type_scat_dispersion_imag
_atom_type_scat_source
C C 0.0033 0.0016 'International Tables Vol C Tables 4.2.6.8 and 6.1.1.4'
H H 0.0000 0.0000 'International Tables Vol C Tables 4.2.6.8 and 6.1.1.4'
Cu Cu 0.2610 1.2670 'International Tables Vol C Tables 4.2.6.8 and 6.1.1.4'
N N 0.0061 0.0033 'International Tables Vol C Tables 4.2.6.8 and 6.1.1.4'
O O 0.0106 0.0060 'International Tables Vol C Tables 4.2.6.8 and 6.1.1.4'

loop_
_geom_angle_atom_site_label_1
_geom_angle_atom_site_label_2
_geom_angle_atom_site_label_3
_geom_angle
_geom_angle_site_symmetry_1
_geom_angle_site_symmetry_3
O10 Cu2 O18 93.4(3) . .
O10 Cu2 O2 90.0(3) . .
O10 Cu2 O6 170.3(3) . 3_545
O10 Cu2 O14 88.8(3) . 3
O2 Cu2 O18 95.5(3) . .
O2 Cu2 O14 166.7(3) . 3
O6 Cu2 O18 96.3(3) 3_545 .
O6 Cu2 O2 89.6(3) 3_545 .
O6 Cu2 O14 89.3(3) 3_545 3
O14 Cu2 O18 97.8(3) 3 .
O13 Cu1 O5 90.4(3) 3 3_545
O13 Cu1 O1 169.6(3) 3 .
O13 Cu1 O9 90.5(3) 3 .
O13 Cu1 O17 97.1(3) 3 .
O5 Cu1 O1 88.4(3) 3_545 .
O5 Cu1 O9 166.1(3) 3_545 .
O5 Cu1 O17 91.7(3) 3_545 .
O1 Cu1 O9 88.2(3) . .
O1 Cu1 O17 93.3(3) . .
O9 Cu1 O17 101.9(3) . .
O7 Cu3 O19 93.7(3) 3_546 .
O3 Cu3 O7 88.2(4) . 3_546
O3 Cu3 O19 90.8(3) . .
O3 Cu3 O11 88.4(4) . .
O3 Cu3 O16 169.7(4) . 3_556
O11 Cu3 O7 166.9(3) . 3_546
O11 Cu3 O19 99.0(3) . .
O16 Cu3 O7 92.5(3) 3_556 3_546
O16 Cu3 O19 99.5(3) 3_556 .
O16 Cu3 O11 88.6(4) 3_556 .
O4 Cu4 O20 99.1(3) . .
O12 Cu4 O4 92.1(3) . .
O12 Cu4 O8 169.1(3) . 3_546
O12 Cu4 O15 87.7(4) . 3_556
O12 Cu4 O20 91.7(4) . .
O8 Cu4 O4 89.7(3) 3_546 .
O8 Cu4 O15 88.2(4) 3_546 3_556
O8 Cu4 O20 98.6(4) 3_546 .
O15 Cu4 O4 166.6(3) 3_556 .
O15 Cu4 O20 94.3(4) 3_556 .
C46 O10 Cu2 125.5(7) . .
C62 O13 Cu1 123.6(7) . 3
Cu2 O18 H18A 110.1 . .
Cu2 O18 H18B 110.7 . .
H18A O18 H18B 108.3 . .
C27 O5 Cu1 127.0(7) . 3_545
C11 O2 Cu2 122.9(7) . .
C11 O1 Cu1 119.3(7) . .
C19 O4 Cu4 120.1(6) . .
C27 O6 Cu2 119.9(6) . 3_545
C54 O12 Cu4 122.4(7) . .
C35 O7 Cu3 122.9(8) . 3_546
C62 O14 Cu2 122.3(7) . 3
C19 O3 Cu3 124.3(7) . .
Cu3 O19 H19A 125.4 . .
Cu3 O19 H19B 125.4 . .
H19A O19 H19B 109.2 . .
C46 O9 Cu1 120.7(6) . .
Cu1 O17 H17A 126.2 . .
Cu1 O17 H17B 126.4 . .
H17A O17 H17B 107.3 . .
C54 O11 Cu3 120.4(7) . .
C70 O16 Cu3 121.5(7) . 3_556
C35 O8 Cu4 123.2(7) . 3_546
C70 O15 Cu4 124.0(8) . 3_556
Cu4 O20 H20A 125.1 . .
Cu4 O20 H20B 125.8 . .
H20A O20 H20B 109.2 . .
C28 N2 C3 111.8(9) . .
C28 N2 C20 105.4(9) . .
C3 N2 C20 113.1(11) . .
C36 N3 C47 116.0(11) . .
C39 N3 C47 110.6(10) . .
C39 N3 C36 105.9(12) . .
O12 C54 O11 128.5(11) . .
O12 C54 C51 115.9(10) . .
O11 C54 C51 115.4(11) . .
C44 C43 C46 119.8(9) . .
C42 C43 C44 119.5(10) . .
C42 C43 C46 120.7(10) . .
C55 N4 C63 104.9(10) . .
C55 N4 C38 113.3(11) . .
C38 N4 C63 109.1(10) . .
C4 N1 C12 111.3(10) . .
C4 N1 C1 109.6(9) . .
C1 N1 C12 106.0(8) . .
C52 C51 C54 124.2(10) . .
C52 C51 C50 113.9(11) . .
C50 C51 C54 121.9(10) . .
C58 C59 C62 121.9(11) . .
C58 C59 C60 119.5(10) . .
C60 C59 C62 118.5(10) . .
C43 C44 H44 120.5 . .
C45 C44 C43 119.0(9) . .
C45 C44 H44 120.5 . .
C31 C32 C35 121.9(10) . .
C33 C32 C31 117.9(10) . .
C33 C32 C35 120.1(11) . .
C13 C18 H18 119.6 . .
C17 C18 H18 119.6 . .
C17 C18 C13 120.9(12) . .
C26 C25 H25 118.9 . .
C24 C25 H25 118.9 . .
C24 C25 C26 122.1(10) . .
C32 C31 H31 119.2 . .
C30 C31 C32 121.7(10) . .
C30 C31 H31 119.2 . .
C9 C8 C11 123.5(11) . .
C9 C8 C7 120.1(10) . .
C7 C8 C11 116.4(11) . .
C69 C68 H68 118.7 . .
C67 C68 H68 118.7 . .
C67 C68 C69 122.7(11) . .
C51 C52 H52 117.5 . .
C53 C52 C51 125.0(11) . .
C53 C52 H52 117.5 . .
C68 C69 H69 121.0 . .
C68 C69 C64 118.0(12) . .
C64 C69 H69 121.0 . .
C25 C26 H26 121.2 . .
C21 C26 C25 117.6(11) . .
C21 C26 H26 121.2 . .
C59 C58 H58 120.4 . .
C59 C58 C57 119.2(11) . .
C57 C58 H58 120.4 . .
O10 C46 O9 124.8(10) . .
O10 C46 C43 120.0(9) . .
O9 C46 C43 115.2(9) . .
O16 C70 O15 126.5(11) . .
O16 C70 C67 117.2(11) . .
O15 C70 C67 116.3(12) . .
O4 C19 C16 116.0(10) . .
O3 C19 O4 126.5(9) . .
O3 C19 C16 117.5(11) . .
C25 C24 C27 120.8(10) . .
C25 C24 C23 119.6(10) . .
C23 C24 C27 119.5(10) . .
O2 C11 C8 113.5(12) . .
O1 C11 O2 128.0(10) . .
O1 C11 C8 118.4(11) . .
C43 C42 H42 119.2 . .
C43 C42 C41 121.6(11) . .
C41 C42 H42 119.2 . .
C8 C9 H9 118.6 . .
C8 C9 C10 122.9(11) . .
C10 C9 H9 118.6 . .
C32 C33 H33 119.4 . .
C32 C33 C34 121.2(11) . .
C34 C33 H33 119.4 . .
C52 C53 H53 118.5 . .
C52 C53 C48 122.9(11) . .
C48 C53 H53 118.5 . .
C51 C50 H50 119.3 . .
C49 C50 C51 121.4(11) . .
C49 C50 H50 119.3 . .
O7 C35 C32 117.2(11) . .
O8 C35 O7 125.3(12) . .
O8 C35 C32 117.4(10) . .
C9 C10 H10 120.8 . .
C9 C10 C5 118.4(11) . .
C5 C10 H10 120.8 . .
C18 C13 C12 120.1(13) . .
C14 C13 C18 115.4(12) . .
C14 C13 C12 124.4(13) . .
O5 C27 C24 115.9(10) . .
O6 C27 O5 124.2(10) . .
O6 C27 C24 119.9(9) . .
O13 C62 C59 114.8(10) . .
O14 C62 O13 126.6(10) . .
O14 C62 C59 118.6(10) . .
C44 C45 H45 117.7 . .
C44 C45 C40 124.6(10) . .
C40 C45 H45 117.7 . .
C18 C17 H17 120.3 . .
C16 C17 C18 119.4(11) . .
C16 C17 H17 120.3 . .
N2 C28 H28A 109.9 . .
N2 C28 H28B 109.9 . .
N2 C28 C29 108.8(9) . .
H28A C28 H28B 108.3 . .
C29 C28 H28A 109.9 . .
C29 C28 H28B 109.9 . .
C33 C34 H34 120.3 . .
C29 C34 C33 119.4(11) . .
C29 C34 H34 120.3 . .
C17 C16 C19 121.2(11) . .
C17 C16 C15 122.5(11) . .
C15 C16 C19 116.3(11) . .
C58 C57 H57 117.6 . .
C56 C57 C58 124.8(12) . .
C56 C57 H57 117.6 . .
C68 C67 C70 120.5(12) . .
C66 C67 C68 118.9(11) . .
C66 C67 C70 120.1(12) . .
C21 C22 H22 121.2 . .
C21 C22 C23 117.6(11) . .
C23 C22 H22 121.2 . .
C34 C29 C28 119.3(11) . .
C34 C29 C30 120.4(11) . .
C30 C29 C28 120.3(11) . .
C26 C21 C20 119.1(11) . .
C22 C21 C26 122.3(11) . .
C22 C21 C20 118.6(11) . .
C24 C23 C22 120.2(10) . .
C24 C23 H23 119.9 . .
C22 C23 H23 119.9 . .
C10 C5 C4 120.5(11) . .
C10 C5 C6 120.7(11) . .
C6 C5 C4 118.6(11) . .
C50 C49 H49 119.2 . .
C50 C49 C48 121.7(11) . .
C48 C49 H49 119.2 . .
N4 C55 H55A 109.4 . .
N4 C55 H55B 109.4 . .
N4 C55 C56 111.2(11) . .
H55A C55 H55B 108.0 . .
C56 C55 H55A 109.4 . .
C56 C55 H55B 109.4 . .
N1 C4 C5 115.9(10) . .
N1 C4 H4A 108.3 . .
N1 C4 H4B 108.3 . .
C5 C4 H4A 108.3 . .
C5 C4 H4B 108.3 . .
H4A C4 H4B 107.4 . .
H2A C2 H2B 108.3 . .
C3 C2 H2A 109.8 . .
C3 C2 H2B 109.8 . .
C1 C2 H2A 109.8 . .
C1 C2 H2B 109.8 . .
C1 C2 C3 109.2(9) . .
C69 C64 C63 120.4(12) . .
C69 C64 C65 117.9(13) . .
C65 C64 C63 120.3(14) . .
N2 C3 C2 109.2(10) . .
N2 C3 H3A 109.8 . .
N2 C3 H3B 109.8 . .
C2 C3 H3A 109.8 . .
C2 C3 H3B 109.8 . .
H3A C3 H3B 108.3 . .
N1 C12 C13 107.2(9) . .
N1 C12 H12A 110.3 . .
N1 C12 H12B 110.3 . .
C13 C12 H12A 110.3 . .
C13 C12 H12B 110.3 . .
H12A C12 H12B 108.5 . .
C31 C30 C29 119.2(11) . .
C31 C30 H30 120.4 . .
C29 C30 H30 120.4 . .
C57 C56 C55 129.5(13) . .
C57 C56 C61 113.8(12) . .
C61 C56 C55 116.3(13) . .
N1 C1 C2 112.2(10) . .
N1 C1 H1A 109.2 . .
N1 C1 H1B 109.2 . .
C2 C1 H1A 109.2 . .
C2 C1 H1B 109.2 . .
H1A C1 H1B 107.9 . .
C53 C48 C49 114.4(10) . .
C53 C48 C47 125.5(12) . .
C49 C48 C47 120.0(11) . .
C45 C40 C41 116.8(11) . .
C45 C40 C39 122.8(11) . .
C41 C40 C39 119.6(12) . .
C16 C15 H15 121.3 . .
C14 C15 C16 117.3(12) . .
C14 C15 H15 121.3 . .
C42 C41 H41 121.3 . .
C40 C41 C42 117.4(12) . .
C40 C41 H41 121.3 . .
N3 C47 C48 107.3(9) . .
N3 C47 H47A 110.3 . .
N3 C47 H47B 110.3 . .
C48 C47 H47A 110.3 . .
C48 C47 H47B 110.3 . .
H47A C47 H47B 108.5 . .
C5 C6 H6 120.9 . .
C5 C6 C7 118.2(12) . .
C7 C6 H6 120.9 . .
N3 C36 H36A 110.3 . .
N3 C36 H36B 110.3 . .
N3 C36 C37 107.2(11) . .
H36A C36 H36B 108.5 . .
C37 C36 H36A 110.3 . .
C37 C36 H36B 110.3 . .
C67 C66 H66 119.8 . .
C65 C66 C67 120.5(13) . .
C65 C66 H66 119.8 . .
C36 C37 H37A 110.1 . .
C36 C37 H37B 110.1 . .
H37A C37 H37B 108.4 . .
C38 C37 C36 108.0(11) . .
C38 C37 H37A 110.1 . .
C38 C37 H37B 110.1 . .
N4 C63 C64 106.7(11) . .
N4 C63 H63A 110.4 . .
N4 C63 H63B 110.4 . .
C64 C63 H63A 110.4 . .
C64 C63 H63B 110.4 . .
H63A C63 H63B 108.6 . .
N3 C39 C40 110.5(11) . .
N3 C39 H39A 109.5 . .
N3 C39 H39B 109.5 . .
C40 C39 H39A 109.5 . .
C40 C39 H39B 109.5 . .
H39A C39 H39B 108.1 . .
N2 C20 C21 110.5(10) . .
N2 C20 H20C 109.6 . .
N2 C20 H20D 109.6 . .
C21 C20 H20C 109.6 . .
C21 C20 H20D 109.6 . .
H20C C20 H20D 108.1 . .
C59 C60 H60 120.7 . .
C59 C60 C61 118.7(12) . .
C61 C60 H60 120.7 . .
C13 C14 H14 117.9 . .
C15 C14 C13 124.1(13) . .
C15 C14 H14 117.9 . .
C8 C7 C6 119.4(12) . .
C8 C7 H7 120.3 . .
C6 C7 H7 120.3 . .
C56 C61 H61 118.6 . .
C60 C61 C56 122.8(13) . .
C60 C61 H61 118.6 . .
N4 C38 C37 109.2(11) . .
N4 C38 H38A 109.8 . .
N4 C38 H38B 109.8 . .
C37 C38 H38A 109.8 . .
C37 C38 H38B 109.8 . .
H38A C38 H38B 108.3 . .
C64 C65 H65 119.3 . .
C66 C65 C64 121.3(14) . .
C66 C65 H65 119.3 . .

loop_
_geom_bond_atom_site_label_1
_geom_bond_atom_site_label_2
_geom_bond_distance
_geom_bond_site_symmetry_2
Cu2 O10 1.954(7) .
Cu2 O18 2.144(6) .
Cu2 O2 1.959(7) .
Cu2 O6 1.958(7) 3_545
Cu2 O14 2.014(7) 3
Cu1 O13 1.954(7) 3
Cu1 O5 1.958(7) 3_545
Cu1 O1 1.968(8) .
Cu1 O9 1.987(7) .
Cu1 O17 2.160(7) .
Cu3 O7 1.969(7) 3_546
Cu3 O3 1.926(8) .
Cu3 O19 2.184(7) .
Cu3 O11 1.967(8) .
Cu3 O16 1.943(8) 3_556
Cu4 O4 1.997(7) .
Cu4 O12 1.917(8) .
Cu4 O8 1.938(8) 3_546
Cu4 O15 1.979(8) 3_556
Cu4 O20 2.181(9) .
O10 C46 1.239(11) .
O13 Cu1 1.954(7) 3
O13 C62 1.273(12) .
O18 H18A 0.8691 .
O18 H18B 0.8686 .
O5 Cu1 1.958(7) 3_545
O5 C27 1.280(11) .
O2 C11 1.292(13) .
O1 C11 1.240(14) .
O4 C19 1.264(12) .
O6 Cu2 1.958(7) 3_545
O6 C27 1.266(12) .
O12 C54 1.236(13) .
O7 Cu3 1.969(7) 3_546
O7 C35 1.261(12) .
O14 Cu2 2.014(7) 3
O14 C62 1.169(11) .
O3 C19 1.257(12) .
O19 H19A 0.8545 .
O19 H19B 0.8526 .
O9 C46 1.274(11) .
O17 H17A 0.9509 .
O17 H17B 0.9507 .
O11 C54 1.261(12) .
O16 Cu3 1.943(8) 3_556
O16 C70 1.241(13) .
O8 Cu4 1.938(8) 3_546
O8 C35 1.247(13) .
O15 Cu4 1.979(8) 3_556
O15 C70 1.241(13) .
O20 H20A 0.8612 .
O20 H20B 0.8619 .
N2 C28 1.468(12) .
N2 C3 1.484(14) .
N2 C20 1.492(14) .
N3 C47 1.490(14) .
N3 C36 1.467(16) .
N3 C39 1.411(15) .
C54 C51 1.471(15) .
C43 C44 1.409(13) .
C43 C46 1.487(13) .
C43 C42 1.344(13) .
N4 C55 1.420(16) .
N4 C63 1.487(14) .
N4 C38 1.438(14) .
N1 C4 1.412(14) .
N1 C12 1.502(13) .
N1 C1 1.464(13) .
C51 C52 1.384(14) .
C51 C50 1.404(14) .
C59 C58 1.348(14) .
C59 C62 1.523(12) .
C59 C60 1.366(15) .
C44 H44 0.9500 .
C44 C45 1.342(13) .
C32 C31 1.421(14) .
C32 C33 1.363(13) .
C32 C35 1.518(13) .
C18 H18 0.9500 .
C18 C13 1.442(17) .
C18 C17 1.371(15) .
C25 H25 0.9500 .
C25 C26 1.393(14) .
C25 C24 1.350(13) .
C31 H31 0.9500 .
C31 C30 1.361(14) .
C8 C11 1.499(12) .
C8 C9 1.351(14) .
C8 C7 1.377(15) .
C68 H68 0.9500 .
C68 C69 1.411(15) .
C68 C67 1.395(15) .
C52 H52 0.9500 .
C52 C53 1.297(14) .
C69 H69 0.9500 .
C69 C64 1.429(18) .
C26 H26 0.9500 .
C26 C21 1.389(14) .
C58 H58 0.9500 .
C58 C57 1.401(14) .
C70 C67 1.518(12) .
C19 C16 1.515(12) .
C24 C27 1.462(14) .
C24 C23 1.399(13) .
C42 H42 0.9500 .
C42 C41 1.442(16) .
C9 H9 0.9500 .
C9 C10 1.368(13) .
C33 H33 0.9500 .
C33 C34 1.407(15) .
C53 H53 0.9500 .
C53 C48 1.395(14) .
C50 H50 0.9500 .
C50 C49 1.374(15) .
C10 H10 0.9500 .
C10 C5 1.392(15) .
C13 C12 1.575(16) .
C13 C14 1.375(17) .
C45 H45 0.9500 .
C45 C40 1.394(15) .
C17 H17 0.9500 .
C17 C16 1.343(14) .
C28 H28A 0.9900 .
C28 H28B 0.9900 .
C28 C29 1.528(15) .
C34 H34 0.9500 .
C34 C29 1.377(15) .
C16 C15 1.396(16) .
C57 H57 0.9500 .
C57 C56 1.316(16) .
C67 C66 1.391(16) .
C22 H22 0.9500 .
C22 C21 1.379(14) .
C22 C23 1.411(15) .
C29 C30 1.398(14) .
C21 C20 1.576(16) .
C23 H23 0.9500 .
C5 C4 1.500(14) .
C5 C6 1.398(15) .
C49 H49 0.9500 .
C49 C48 1.403(15) .
C55 H55A 0.9900 .
C55 H55B 0.9900 .
C55 C56 1.553(17) .
C4 H4A 0.9900 .
C4 H4B 0.9900 .
C2 H2A 0.9900 .
C2 H2B 0.9900 .
C2 C3 1.569(16) .
C2 C1 1.522(14) .
C64 C63 1.547(18) .
C64 C65 1.448(19) .
C3 H3A 0.9900 .
C3 H3B 0.9900 .
C12 H12A 0.9900 .
C12 H12B 0.9900 .
C30 H30 0.9500 .
C56 C61 1.416(17) .
C1 H1A 0.9900 .
C1 H1B 0.9900 .
C48 C47 1.551(2) .
C40 C41 1.428(16) .
C40 C39 1.535(17) .
C15 H15 0.9500 .
C15 C14 1.356(17) .
C41 H41 0.9500 .
C47 H47A 0.9900 .
C47 H47B 0.9900 .
C6 H6 0.9500 .
C6 C7 1.428(16) .
C36 H36A 0.9900 .
C36 H36B 0.9900 .
C36 C37 1.600(19) .
C66 H66 0.9500 .
C66 C65 1.373(17) .
C37 H37A 0.9900 .
C37 H37B 0.9900 .
C37 C38 1.562(17) .
C63 H63A 0.9900 .
C63 H63B 0.9900 .
C39 H39A 0.9900 .
C39 H39B 0.9900 .
C20 H20C 0.9900 .
C20 H20D 0.9900 .
C60 H60 0.9500 .
C60 C61 1.389(15) .
C14 H14 0.9500 .
C7 H7 0.9500 .
C61 H61 0.9500 .
C38 H38A 0.9900 .
C38 H38B 0.9900 .
C65 H65 0.9500 .

loop_
_geom_torsion_atom_site_label_1
_geom_torsion_atom_site_label_2
_geom_torsion_atom_site_label_3
_geom_torsion_atom_site_label_4
_geom_torsion
_geom_torsion_site_symmetry_1
Cu2 O10 C46 O9 -12.0(14) .
Cu2 O10 C46 C43 166.9(6) .
Cu2 O2 C11 O1 -1.8(17) .
Cu2 O2 C11 C8 -177.6(6) .
Cu2 O6 C27 O5 -3.5(14) 3_545
Cu2 O6 C27 C24 178.3(7) 3_545
Cu2 O14 C62 O13 3.7(18) 3
Cu2 O14 C62 C59 -178.8(7) 3
Cu1 O13 C62 O14 -9.9(18) 3
Cu1 O13 C62 C59 172.5(6) 3
Cu1 O5 C27 O6 0.1(15) 3_545
Cu1 O5 C27 C24 178.4(6) 3_545
Cu1 O1 C11 O2 -2.9(17) .
Cu1 O1 C11 C8 172.7(7) .
Cu1 O9 C46 O10 3.3(13) .
Cu1 O9 C46 C43 -175.6(6) .
Cu3 O7 C35 O8 -6.6(15) 3_546
Cu3 O7 C35 C32 176.1(7) 3_546
Cu3 O3 C19 O4 -5.6(17) .
Cu3 O3 C19 C16 172.9(7) .
Cu3 O11 C54 O12 -1.3(17) .
Cu3 O11 C54 C51 -176.5(7) .
Cu3 O16 C70 O15 -6.1(18) 3_556
Cu3 O16 C70 C67 173.3(7) 3_556
Cu4 O4 C19 O3 0.0(16) .
Cu4 O4 C19 C16 -178.6(7) .
Cu4 O12 C54 O11 0.7(17) .
Cu4 O12 C54 C51 175.8(7) .
Cu4 O8 C35 O7 -0.9(16) 3_546
Cu4 O8 C35 C32 176.4(7) 3_546
Cu4 O15 C70 O16 4.6(19) 3_556
Cu4 O15 C70 C67 -174.8(7) 3_556
O4 C19 C16 C17 2.2(16) .
O4 C19 C16 C15 -177.6(11) .
O12 C54 C51 C52 -4.2(16) .
O12 C54 C51 C50 177.6(10) .
O3 C19 C16 C17 -176.5(11) .
O3 C19 C16 C15 3.7(16) .
O11 C54 C51 C52 171.6(10) .
O11 C54 C51 C50 -6.6(16) .
O16 C70 C67 C68 -10.1(17) .
O16 C70 C67 C66 177.9(12) .
O15 C70 C67 C68 169.3(11) .
O15 C70 C67 C66 -2.6(18) .
N2 C28 C29 C34 49.4(14) .
N2 C28 C29 C30 -132.6(11) .
N3 C36 C37 C38 -75.1(15) .
C54 C51 C52 C53 178.7(11) .
C54 C51 C50 C49 -175.0(11) .
C43 C44 C45 C40 -3.3(19) .
C43 C42 C41 C40 12(2) .
N4 C55 C56 C57 136.1(15) .
N4 C55 C56 C61 -52.1(18) .
C51 C52 C53 C48 1.7(19) .
C51 C50 C49 C48 -9(2) .
C59 C58 C57 C56 4(2) .
C59 C60 C61 C56 -2(2) .
C44 C43 C46 O10 5.3(14) .
C44 C43 C46 O9 -175.7(9) .
C44 C43 C42 C41 -12.1(19) .
C44 C45 C40 C41 3(2) .
C44 C45 C40 C39 172.9(14) .
C32 C31 C30 C29 -3.3(17) .
C32 C33 C34 C29 2.1(18) .
C18 C13 C12 N1 -130.3(11) .
C18 C13 C14 C15 -8(2) .
C18 C17 C16 C19 -179.3(10) .
C18 C17 C16 C15 0.4(18) .
C25 C26 C21 C22 8(2) .
C25 C26 C21 C20 -169.2(12) .
C25 C24 C27 O5 -7.2(15) .
C25 C24 C27 O6 171.1(10) .
C25 C24 C23 C22 0.7(19) .
C31 C32 C33 C34 -3.6(17) .
C31 C32 C35 O7 0.8(15) .
C31 C32 C35 O8 -176.7(10) .
C8 C9 C10 C5 -2.3(18) .
C68 C69 C64 C63 170.3(13) .
C68 C69 C64 C65 4(2) .
C68 C67 C66 C65 10(2) .
C52 C51 C50 C49 6.6(18) .
C52 C53 C48 C49 -3.4(18) .
C52 C53 C48 C47 173.7(12) .
C69 C68 C67 C70 -176.2(11) .
C69 C68 C67 C66 -4.1(19) .
C69 C64 C63 N4 143.5(15) .
C69 C64 C65 C66 1(3) .
C26 C25 C24 C27 174.1(10) .
C26 C25 C24 C23 -3.2(17) .
C26 C21 C20 N2 -140.5(12) .
C58 C59 C62 O13 6.7(16) .
C58 C59 C62 O14 -171.1(12) .
C58 C59 C60 C61 -6(2) .
C58 C57 C56 C55 160.9(13) .
C58 C57 C56 C61 -11(2) .
C46 C43 C44 C45 -173.5(10) .
C46 C43 C42 C41 169.1(12) .
C70 C67 C66 C65 -178.3(14) .
C19 C16 C15 C14 178.1(12) .
C24 C25 C26 C21 -0.9(18) .
C11 C8 C9 C10 176.4(10) .
C11 C8 C7 C6 -174.4(12) .
C42 C43 C44 C45 7.6(16) .
C42 C43 C46 O10 -175.9(11) .
C42 C43 C46 O9 3.2(15) .
C9 C8 C11 O2 -9.8(16) .
C9 C8 C11 O1 173.9(11) .
C9 C8 C7 C6 5(2) .
C9 C10 C5 C4 -169.5(10) .
C9 C10 C5 C6 5.1(18) .
C33 C32 C31 C30 4.3(16) .
C33 C32 C35 O7 176.2(10) .
C33 C32 C35 O8 -1.3(16) .
C33 C34 C29 C28 176.9(10) .
C33 C34 C29 C30 -1.1(18) .
C53 C48 C47 N3 132.4(12) .
C50 C51 C52 C53 -3.0(17) .
C50 C49 C48 C53 7.1(19) .
C50 C49 C48 C47 -170.2(12) .
C35 C32 C31 C30 179.8(10) .
C35 C32 C33 C34 -179.2(11) .
C10 C5 C4 N1 -142.5(11) .
C10 C5 C6 C7 -3(2) .
C13 C18 C17 C16 -2.8(17) .
C27 C24 C23 C22 -176.6(12) .
C62 C59 C58 C57 -171.5(11) .
C62 C59 C60 C61 170.9(13) .
C45 C40 C41 C42 -7(2) .
C45 C40 C39 N3 142.8(14) .
C17 C18 C13 C12 -175.8(10) .
C17 C18 C13 C14 6.2(18) .
C17 C16 C15 C14 -2(2) .
C28 N2 C3 C2 67.5(12) .
C28 N2 C20 C21 -164.5(11) .
C28 C29 C30 C31 -176.3(10) .
C34 C29 C30 C31 1.7(17) .
C16 C15 C14 C13 6(2) .
C57 C56 C61 C60 10(2) .
C67 C68 C69 C64 -2.7(19) .
C67 C66 C65 C64 -8(3) .
C22 C21 C20 N2 42.4(19) .
C21 C22 C23 C24 6(2) .
C23 C24 C27 O5 170.0(10) .
C23 C24 C27 O6 -11.7(16) .
C23 C22 C21 C26 -10(2) .
C23 C22 C21 C20 166.9(13) .
C5 C6 C7 C8 -2(2) .
C49 C48 C47 N3 -50.7(15) .
C55 N4 C63 C64 -67.4(14) .
C55 N4 C38 C37 164.9(11) .
C55 C56 C61 C60 -163.1(15) .
C4 N1 C12 C13 73.2(13) .
C4 N1 C1 C2 -162.1(10) .
C4 C5 C6 C7 171.7(12) .
C3 N2 C28 C29 -165.7(10) .
C3 N2 C20 C21 73.1(13) .
C3 C2 C1 N1 -160.2(9) .
C12 N1 C4 C5 -167.0(10) .
C12 N1 C1 C2 77.7(12) .
C12 C13 C14 C15 174.4(13) .
C1 N1 C4 C5 76.1(12) .
C1 N1 C12 C13 -167.7(10) .
C1 C2 C3 N2 68.7(13) .
C41 C40 C39 N3 -48(2) .
C47 N3 C36 C37 -66.8(14) .
C47 N3 C39 C40 165.1(11) .
C6 C5 C4 N1 42.8(16) .
C36 N3 C47 C48 166.8(10) .
C36 N3 C39 C40 -68.5(15) .
C36 C37 C38 N4 165.7(11) .
C63 N4 C55 C56 169.7(11) .
C63 N4 C38 C37 -78.6(14) .
C63 C64 C65 C66 -165.0(16) .
C39 N3 C47 C48 -72.6(13) .
C39 N3 C36 C37 170.1(11) .
C39 C40 C41 C42 -177.0(14) .
C20 N2 C28 C29 71.1(12) .
C20 N2 C3 C2 -173.8(10) .
C60 C59 C58 C57 5.8(18) .
C60 C59 C62 O13 -170.5(12) .
C60 C59 C62 O14 11.7(18) .
C14 C13 C12 N1 47.5(17) .
C7 C8 C11 O2 169.3(11) .
C7 C8 C11 O1 -6.9(16) .
C7 C8 C9 C10 -2.7(18) .
C38 N4 C55 C56 -71.3(15) .
C38 N4 C63 C64 170.8(11) .
C65 C64 C63 N4 -51(2) .

loop_
_platon_squeeze_void_nr
_platon_squeeze_void_average_x
_platon_squeeze_void_average_y
_platon_squeeze_void_average_z
_platon_squeeze_void_volume
_platon_squeeze_void_count_electrons
_platon_squeeze_void_content
1 0.005 -0.006 0.001 11036 2465 ' '
